data_2231113
loop_
_publ_author_name
'Al-abbasi, Aisha A.'
'Yamin, Bohari M.'
'Kassim, Mohammad B.'

_publ_section_title
;
 1-(4-Chlorobenzoyl)-3-cyclohexyl-3-methylthiourea
;
_journal_coeditor_code HB5920
_journal_issue 8
_journal_name_full 'Acta Crystallographica Section E'
_journal_page_first o1891
_journal_paper_doi 10.1107/S1600536811025013
_journal_volume 67
_journal_year 2011
_chemical_formula_iupac 'C15 H19 Cl N2 O S'
_chemical_formula_moiety 'C15 H19 Cl N2 O S'
_chemical_formula_sum 'C15 H19 Cl N2 O S'
_chemical_formula_weight 310.83
_chemical_melting_point_gt 418
_chemical_melting_point_lt 420
_chemical_name_systematic
;
1-(4-Chlorobenzoyl)-3-cyclohexyl-3-methylthiourea
;
_space_group_IT_number 2
_symmetry_cell_setting triclinic
_symmetry_space_group_name_Hall '-P 1'
_symmetry_space_group_name_H-M 'P -1'
_atom_sites_solution_hydrogens geom
_atom_sites_solution_primary direct
_atom_sites_solution_secondary difmap
_audit_creation_method SHELXL-97
_cell_angle_alpha 69.865(7)
_cell_angle_beta 82.698(8)
_cell_angle_gamma 80.702(8)
_cell_formula_units_Z 2
_cell_length_a 5.042(2)
_cell_length_b 11.368(4)
_cell_length_c 15.139(6)
_cell_measurement_reflns_used 1114
_cell_measurement_temperature 298(2)
_cell_measurement_theta_max 25.99
_cell_measurement_theta_min 1.89
_cell_volume 801.6(5)
_computing_cell_refinement 'SAINT (Bruker, 2000)'
_computing_data_collection 'SMART (Bruker, 2000)'
_computing_data_reduction 'SAINT (Bruker, 2000)'
_computing_molecular_graphics 'SHELXTL (Sheldrick, 2008)'
_computing_publication_material
;
SHELXTL (Sheldrick, 2008), PARST (Nardelli, 1995) and
PLATON (Spek, 2009)
;
_computing_structure_refinement 'SHELXS97 (Sheldrick, 2008)'
_computing_structure_solution 'SHELXS97 (Sheldrick, 2008)'
_diffrn_ambient_temperature 298(2)
_diffrn_measured_fraction_theta_full 0.999
_diffrn_measured_fraction_theta_max 0.999
_diffrn_measurement_device_type 'Bruker SMART APEX CCD'
_diffrn_measurement_method '\w scan'
_diffrn_radiation_monochromator graphite
_diffrn_radiation_source 'fine-focus sealed tube'
_diffrn_radiation_type MoK\a
_diffrn_radiation_wavelength 0.71073
_diffrn_reflns_av_R_equivalents 0.0626
_diffrn_reflns_av_sigmaI/netI 0.0761
_diffrn_reflns_limit_h_max 6
_diffrn_reflns_limit_h_min -6
_diffrn_reflns_limit_k_max 14
_diffrn_reflns_limit_k_min -14
_diffrn_reflns_limit_l_max 18
_diffrn_reflns_limit_l_min -18
_diffrn_reflns_number 9192
_diffrn_reflns_theta_full 26.00
_diffrn_reflns_theta_max 26.00
_diffrn_reflns_theta_min 1.92
_exptl_absorpt_coefficient_mu 0.366
_exptl_absorpt_correction_T_max 0.989
_exptl_absorpt_correction_T_min 0.906
_exptl_absorpt_correction_type multi-scan
_exptl_absorpt_process_details '(SADABS; Bruker, 2000)'
_exptl_crystal_colour colourless
_exptl_crystal_density_diffrn 1.288
_exptl_crystal_density_method 'not measured'
_exptl_crystal_description plate
_exptl_crystal_F_000 328
_exptl_crystal_size_max 0.52
_exptl_crystal_size_mid 0.23
_exptl_crystal_size_min 0.03
_refine_diff_density_max 0.374
_refine_diff_density_min -0.213
_refine_ls_extinction_method none
_refine_ls_goodness_of_fit_ref 1.101
_refine_ls_hydrogen_treatment constr
_refine_ls_matrix_type full
_refine_ls_number_parameters 182
_refine_ls_number_reflns 3149
_refine_ls_number_restraints 0
_refine_ls_restrained_S_all 1.101
_refine_ls_R_factor_all 0.1438
_refine_ls_R_factor_gt 0.0851
_refine_ls_shift/su_max 0.000
_refine_ls_shift/su_mean 0.000
_refine_ls_structure_factor_coef Fsqd
_refine_ls_weighting_details 'calc w=1/[\s^2^(Fo^2^)+(0.0826P)^2^+0.0972P] where P=(Fo^2^+2Fc^2^)/3'
_refine_ls_weighting_scheme calc
_refine_ls_wR_factor_gt 0.1681
_refine_ls_wR_factor_ref 0.1924
_reflns_number_gt 1935
_reflns_number_total 3149
_reflns_threshold_expression I>2\s(I)
_cod_data_source_file hb5920.cif
_cod_data_source_block I
_cod_original_cell_volume 801.7(5)
_cod_database_code 2231113
_cod_database_fobs_code 2231113

loop_
_symmetry_equiv_pos_as_xyz
'x, y, z'
'-x, -y, -z'

loop_
_atom_site_type_symbol
_atom_site_label
_atom_site_fract_x
_atom_site_fract_y
_atom_site_fract_z
_atom_site_U_iso_or_equiv
_atom_site_adp_type
_atom_site_calc_flag
_atom_site_refinement_flags
_atom_site_occupancy
_atom_site_symmetry_multiplicity
S S1 0.3915(2) 0.34433(9) 0.12184(8) 0.0545(4) Uani d . 1 1
Cl Cl1 1.2888(4) 0.63599(15) -0.45045(10) 0.1074(6) Uani d . 1 1
N N1 0.7565(6) 0.3373(3) -0.0182(2) 0.0470(8) Uani d . 1 1
H H1 0.7996 0.4111 -0.0278 0.056 Uiso calc R 1 1
N N2 0.7860(6) 0.1587(3) 0.1141(2) 0.0436(8) Uani d . 1 1
O O1 0.7203(6) 0.1941(3) -0.0894(2) 0.0647(9) Uani d . 1 1
C C1 0.9200(8) 0.3791(3) -0.1813(3) 0.0453(10) Uani d . 1 1
C C8 0.6580(8) 0.2720(3) 0.0727(3) 0.0434(10) Uani d . 1 1
C C7 0.7916(8) 0.2943(4) -0.0951(3) 0.0496(10) Uani d . 1 1
C C2 1.1049(8) 0.4556(4) -0.1799(3) 0.0511(10) Uani d . 1 1
H H2 1.1513 0.4549 -0.1221 0.061 Uiso calc R 1 1
C C9 0.6886(8) 0.0807(3) 0.2086(3) 0.0500(10) Uani d . 1 1
H H9 0.4977 0.1115 0.2179 0.060 Uiso calc R 1 1
C C3 1.2217(9) 0.5326(4) -0.2615(3) 0.0593(12) Uani d . 1 1
H H3 1.3486 0.5823 -0.2593 0.071 Uiso calc R 1 1
C C10 0.8322(9) 0.0976(4) 0.2850(3) 0.0642(12) Uani d . 1 1
H H10A 0.8101 0.1863 0.2789 0.077 Uiso calc R 1 1
H H10B 1.0233 0.0699 0.2772 0.077 Uiso calc R 1 1
C C6 0.8558(9) 0.3803(4) -0.2693(3) 0.0614(12) Uani d . 1 1
H H6 0.7376 0.3271 -0.2722 0.074 Uiso calc R 1 1
C C15 1.0483(8) 0.1113(4) 0.0754(3) 0.0561(11) Uani d . 1 1
H H15A 1.0200 0.0601 0.0393 0.084 Uiso calc R 1 1
H H15B 1.1572 0.0614 0.1262 0.084 Uiso calc R 1 1
H H15C 1.1382 0.1813 0.0354 0.084 Uiso calc R 1 1
C C4 1.1485(10) 0.5351(4) -0.3466(3) 0.0668(13) Uani d . 1 1
C C5 0.9673(10) 0.4596(5) -0.3505(3) 0.0718(14) Uani d . 1 1
H H5 0.9201 0.4623 -0.4086 0.086 Uiso calc R 1 1
C C14 0.7051(9) -0.0591(4) 0.2195(4) 0.0708(14) Uani d . 1 1
H H14A 0.6045 -0.0679 0.1721 0.085 Uiso calc R 1 1
H H14B 0.8915 -0.0930 0.2098 0.085 Uiso calc R 1 1
C C12 0.7376(12) -0.1166(6) 0.3931(4) 0.108(2) Uani d . 1 1
H H12A 0.6573 -0.1624 0.4547 0.130 Uiso calc R 1 1
H H12B 0.9254 -0.1518 0.3886 0.130 Uiso calc R 1 1
C C13 0.5919(11) -0.1324(5) 0.3164(5) 0.100(2) Uani d . 1 1
H H13A 0.6101 -0.2212 0.3229 0.120 Uiso calc R 1 1
H H13B 0.4015 -0.1031 0.3240 0.120 Uiso calc R 1 1
C C11 0.7191(12) 0.0218(6) 0.3827(4) 0.0969(18) Uani d . 1 1
H H11A 0.8191 0.0306 0.4303 0.116 Uiso calc R 1 1
H H11B 0.5322 0.0549 0.3927 0.116 Uiso calc R 1 1

loop_
_atom_site_aniso_label
_atom_site_aniso_U_11
_atom_site_aniso_U_22
_atom_site_aniso_U_33
_atom_site_aniso_U_12
_atom_site_aniso_U_13
_atom_site_aniso_U_23
S1 0.0603(7) 0.0371(6) 0.0621(7) 0.0054(5) -0.0001(5) -0.0182(5)
Cl1 0.1343(14) 0.1065(12) 0.0655(9) -0.0256(10) 0.0032(9) -0.0077(8)
N1 0.065(2) 0.0364(17) 0.045(2) -0.0057(15) -0.0051(17) -0.0215(15)
N2 0.0444(19) 0.0371(17) 0.051(2) 0.0010(14) -0.0094(16) -0.0180(15)
O1 0.090(2) 0.0534(18) 0.065(2) -0.0119(16) -0.0157(17) -0.0333(16)
C1 0.049(2) 0.043(2) 0.046(2) 0.0083(18) -0.0065(19) -0.0231(19)
C8 0.051(2) 0.038(2) 0.050(2) -0.0032(18) -0.010(2) -0.0238(19)
C7 0.053(3) 0.043(2) 0.057(3) 0.0087(19) -0.016(2) -0.025(2)
C2 0.051(3) 0.054(2) 0.055(3) 0.001(2) -0.006(2) -0.030(2)
C9 0.042(2) 0.039(2) 0.067(3) -0.0003(17) -0.009(2) -0.016(2)
C3 0.057(3) 0.056(3) 0.070(3) -0.003(2) -0.006(2) -0.029(2)
C10 0.078(3) 0.057(3) 0.054(3) -0.015(2) -0.007(2) -0.010(2)
C6 0.074(3) 0.066(3) 0.055(3) -0.004(2) -0.015(2) -0.033(2)
C15 0.050(3) 0.056(2) 0.069(3) 0.011(2) -0.014(2) -0.033(2)
C4 0.073(3) 0.064(3) 0.056(3) 0.002(3) -0.003(3) -0.017(2)
C5 0.085(4) 0.087(4) 0.047(3) 0.002(3) -0.018(3) -0.028(3)
C14 0.059(3) 0.037(2) 0.112(4) -0.002(2) -0.019(3) -0.016(3)
C12 0.080(4) 0.093(5) 0.103(5) -0.011(3) 0.005(4) 0.024(4)
C13 0.062(3) 0.045(3) 0.163(6) -0.013(2) -0.003(4) 0.003(3)
C11 0.106(5) 0.104(5) 0.061(3) -0.018(4) -0.004(3) 0.000(3)

loop_
_atom_type_symbol
_atom_type_description
_atom_type_scat_dispersion_real
_atom_type_scat_dispersion_imag
_atom_type_scat_source
C C 0.0033 0.0016 'International Tables Vol C Tables 4.2.6.8 and 6.1.1.4'
H H 0.0000 0.0000 'International Tables Vol C Tables 4.2.6.8 and 6.1.1.4'
N N 0.0061 0.0033 'International Tables Vol C Tables 4.2.6.8 and 6.1.1.4'
O O 0.0106 0.0060 'International Tables Vol C Tables 4.2.6.8 and 6.1.1.4'
S S 0.1246 0.1234 'International Tables Vol C Tables 4.2.6.8 and 6.1.1.4'
Cl Cl 0.1484 0.1585 'International Tables Vol C Tables 4.2.6.8 and 6.1.1.4'

loop_
_geom_angle_atom_site_label_1
_geom_angle_atom_site_label_2
_geom_angle_atom_site_label_3
_geom_angle
C8 N1 C7 126.1(3)
C8 N1 H1 117.0
C7 N1 H1 117.0
C8 N2 C9 120.4(3)
C8 N2 C15 122.6(3)
C9 N2 C15 116.5(3)
C2 C1 C6 118.3(4)
C2 C1 C7 123.2(4)
C6 C1 C7 118.5(4)
N2 C8 N1 116.8(3)
N2 C8 S1 125.5(3)
N1 C8 S1 117.8(3)
O1 C7 N1 121.5(4)
O1 C7 C1 124.2(4)
N1 C7 C1 114.4(3)
C3 C2 C1 121.6(4)
C3 C2 H2 119.2
C1 C2 H2 119.2
N2 C9 C10 111.3(3)
N2 C9 C14 113.4(4)
C10 C9 C14 110.9(4)
N2 C9 H9 107.0
C10 C9 H9 107.0
C14 C9 H9 107.0
C2 C3 C4 119.0(4)
C2 C3 H3 120.5
C4 C3 H3 120.5
C9 C10 C11 110.8(4)
C9 C10 H10A 109.5
C11 C10 H10A 109.5
C9 C10 H10B 109.5
C11 C10 H10B 109.5
H10A C10 H10B 108.1
C5 C6 C1 120.0(4)
C5 C6 H6 120.0
C1 C6 H6 120.0
N2 C15 H15A 109.5
N2 C15 H15B 109.5
H15A C15 H15B 109.5
N2 C15 H15C 109.5
H15A C15 H15C 109.5
H15B C15 H15C 109.5
C5 C4 C3 120.9(4)
C5 C4 Cl1 119.9(4)
C3 C4 Cl1 119.2(4)
C6 C5 C4 120.3(4)
C6 C5 H5 119.9
C4 C5 H5 119.9
C13 C14 C9 110.6(4)
C13 C14 H14A 109.5
C9 C14 H14A 109.5
C13 C14 H14B 109.5
C9 C14 H14B 109.5
H14A C14 H14B 108.1
C11 C12 C13 110.4(5)
C11 C12 H12A 109.6
C13 C12 H12A 109.6
C11 C12 H12B 109.6
C13 C12 H12B 109.6
H12A C12 H12B 108.1
C14 C13 C12 111.1(4)
C14 C13 H13A 109.4
C12 C13 H13A 109.4
C14 C13 H13B 109.4
C12 C13 H13B 109.4
H13A C13 H13B 108.0
C12 C11 C10 111.0(5)
C12 C11 H11A 109.4
C10 C11 H11A 109.4
C12 C11 H11B 109.4
C10 C11 H11B 109.4
H11A C11 H11B 108.0

loop_
_geom_bond_atom_site_label_1
_geom_bond_atom_site_label_2
_geom_bond_distance
S1 C8 1.687(4)
Cl1 C4 1.739(5)
N1 C8 1.391(5)
N1 C7 1.391(5)
N1 H1 0.8600
N2 C8 1.321(4)
N2 C9 1.470(5)
N2 C15 1.474(5)
O1 C7 1.221(4)
C1 C2 1.381(5)
C1 C6 1.406(5)
C1 C7 1.474(5)
C2 C3 1.370(6)
C2 H2 0.9300
C9 C10 1.520(6)
C9 C14 1.530(5)
C9 H9 0.9800
C3 C4 1.375(6)
C3 H3 0.9300
C10 C11 1.524(6)
C10 H10A 0.9700
C10 H10B 0.9700
C6 C5 1.365(6)
C6 H6 0.9300
C15 H15A 0.9600
C15 H15B 0.9600
C15 H15C 0.9600
C4 C5 1.370(6)
C5 H5 0.9300
C14 C13 1.507(7)
C14 H14A 0.9700
C14 H14B 0.9700
C12 C11 1.515(8)
C12 C13 1.524(8)
C12 H12A 0.9700
C12 H12B 0.9700
C13 H13A 0.9700
C13 H13B 0.9700
C11 H11A 0.9700
C11 H11B 0.9700

loop_
_geom_hbond_atom_site_label_D
_geom_hbond_atom_site_label_H
_geom_hbond_atom_site_label_A
_geom_hbond_site_symmetry_A
_geom_hbond_distance_DH
_geom_hbond_distance_HA
_geom_hbond_distance_DA
_geom_hbond_angle_DHA
_geom_hbond_publ_flag
N1 H1 S1 2_665 0.86 2.73 3.411(4) 137 yes

loop_
_cod_related_entry_id
_cod_related_entry_database
_cod_related_entry_code
1 ChemSpider 1031926
